data_4083404
loop_
_publ_author_name
'Wei, Peng-Hui'
'Xu, Ling'
'Song, Li-Cheng'
'Zhang, Wen-Xiong'
'Xi, Zhenfeng'

_publ_section_title
;
 Cyclopentadienyl-Like Ligand as a Reactive Site in Half-Sandwich
 Bis(amidinato) Rare-Earth-Metal Complexes: An Efficient Application in
 Catalytic Addition of Amines to Carbodiimides
;
_journal_issue 11
_journal_name_full Organometallics
_journal_page_first 2784
_journal_paper_doi 10.1021/om5002793
_journal_volume 33
_journal_year 2014
_chemical_formula_moiety 'C50 H51 Er N4 Si'
_chemical_formula_sum 'C50 H51 Er N4 Si'
_chemical_formula_weight 903.30
_chemical_name_systematic
;
 ? 
;
_space_group_crystal_system monoclinic
_space_group_IT_number 14
_space_group_name_Hall '-P 2yn'
_space_group_name_H-M_alt 'P 1 21/n 1'
_symmetry_space_group_name_Hall '-P 2yn'
_symmetry_space_group_name_H-M 'P 1 21/n 1'
_atom_sites_solution_hydrogens geom
_atom_sites_solution_primary direct
_atom_sites_solution_secondary difmap
_audit_creation_date 2014-03-14
_audit_creation_method
;
Olex2 1.2
(compiled 2014.02.28 svn.r2899 for OlexSys, GUI svn.r4781)
;
_cell_angle_alpha 90.00
_cell_angle_beta 97.969(2)
_cell_angle_gamma 90.00
_cell_formula_units_Z 4
_cell_length_a 10.9219(3)
_cell_length_b 17.7418(6)
_cell_length_c 22.7547(6)
_cell_measurement_temperature 293(2)
_cell_volume 4366.7(2)
_computing_molecular_graphics 'Olex2 (Dolomanov et al., 2009)'
_computing_publication_material 'Olex2 (Dolomanov et al., 2009)'
_computing_structure_refinement 'XL (Sheldrick, 2008)'
_computing_structure_solution 'ShelXS (Sheldrick, 2008)'
_diffrn_ambient_temperature 293(2)
_diffrn_measured_fraction_theta_full 0.992
_diffrn_measured_fraction_theta_max 0.992
_diffrn_measurement_device_type 'multiwire proportional'
_diffrn_measurement_method 'phi and omega scans'
_diffrn_radiation_monochromator graphite
_diffrn_radiation_type MoK\a
_diffrn_radiation_wavelength 0.71073
_diffrn_reflns_av_R_equivalents 0.0768
_diffrn_reflns_av_unetI/netI 0.0369
_diffrn_reflns_limit_h_max 12
_diffrn_reflns_limit_h_min -12
_diffrn_reflns_limit_k_max 21
_diffrn_reflns_limit_k_min -21
_diffrn_reflns_limit_l_max 27
_diffrn_reflns_limit_l_min -27
_diffrn_reflns_number 56865
_diffrn_reflns_theta_full 25.03
_diffrn_reflns_theta_max 25.03
_diffrn_reflns_theta_min 2.92
_diffrn_source 'fine-focus sealed tube'
_exptl_absorpt_coefficient_mu 1.987
_exptl_absorpt_correction_T_max 0.9072
_exptl_absorpt_correction_T_min 0.8260
_exptl_absorpt_correction_type none
_exptl_crystal_density_diffrn 1.374
_exptl_crystal_density_method 'not measured'
_exptl_crystal_F_000 1844
_exptl_crystal_size_max 0.1
_exptl_crystal_size_mid 0.1
_exptl_crystal_size_min 0.05
_refine_diff_density_max 1.523
_refine_diff_density_min -1.146
_refine_diff_density_rms 0.109
_refine_ls_extinction_method none
_refine_ls_goodness_of_fit_ref 1.085
_refine_ls_hydrogen_treatment constr
_refine_ls_matrix_type full
_refine_ls_number_parameters 512
_refine_ls_number_reflns 7640
_refine_ls_number_restraints 0
_refine_ls_restrained_S_all 1.085
_refine_ls_R_factor_all 0.0487
_refine_ls_R_factor_gt 0.0405
_refine_ls_shift/su_max 0.001
_refine_ls_shift/su_mean 0.000
_refine_ls_structure_factor_coef Fsqd
_refine_ls_weighting_details 'calc w=1/[\s^2^(Fo^2^)+(0.0283P)^2^+20.5285P] where P=(Fo^2^+2Fc^2^)/3'
_refine_ls_weighting_scheme calc
_refine_ls_wR_factor_gt 0.0907
_refine_ls_wR_factor_ref 0.0966
_reflns_number_gt 6692
_reflns_number_total 7640
_reflns_threshold_expression >2sigma(I)
_cod_data_source_file om5002793_si_002.cif
_cod_data_source_block 5
_cod_depositor_comments 'Adding full bibliography for 4083401--4083407.cif.'
_cod_database_code 4083404
_olex2_refinement_description
;
1. Fixed Uiso
 At 1.2 times of:
  All C(H) groups
 At 1.5 times of:
  All C(H,H,H) groups
2.a Aromatic/amide H refined with riding coordinates:
 C15(H15), C16(H16), C17(H17), C18(H18), C19(H19), C21(H21), C22(H22),
 C23(H23), C24(H24), C25(H25), C27(H27), C28(H28), C29(H29), C30(H30), C31(H31),
  C34(H34), C35(H35), C36(H36), C37(H37), C38(H38), C40(H40), C41(H41),
 C42(H42), C43(H43), C44(H44), C46(H46), C47(H47), C48(H48), C49(H49), C50(H50)
2.b Idealised Me refined as rotating group:
 C6(H6A,H6B,H6C), C7(H7A,H7B,H7C), C8(H8A,H8B,H8C), C9(H9A,H9B,H9C), C10(H10A,
 H10B,H10C), C11(H11A,H11B,H11C), C12(H12A,H12B,H12C)
;
_olex2_computing_structure_solution_long 'ShelXS (Sheldrick, 2008)'

loop_
_space_group_symop_id
_space_group_symop_operation_xyz
1 'x, y, z'
2 '-x+1/2, y+1/2, -z+1/2'
3 '-x, -y, -z'
4 'x-1/2, -y-1/2, z-1/2'

loop_
_atom_site_label
_atom_site_type_symbol
_atom_site_fract_x
_atom_site_fract_y
_atom_site_fract_z
_atom_site_U_iso_or_equiv
_atom_site_adp_type
_atom_site_occupancy
_atom_site_calc_flag
_atom_site_refinement_flags_posn
Er1 Er 0.193232(18) 0.732644(12) 0.358006(9) 0.02115(8) Uani 1 d .
Si1 Si 0.38221(13) 0.55274(8) 0.39938(6) 0.0282(3) Uani 1 d .
N1 N 0.1577(4) 0.7193(2) 0.45644(17) 0.0254(9) Uani 1 d .
N2 N 0.0124(3) 0.6789(2) 0.38402(17) 0.0244(9) Uani 1 d .
N3 N 0.0923(4) 0.8403(2) 0.31845(17) 0.0256(9) Uani 1 d .
N4 N 0.2723(4) 0.8538(2) 0.37846(17) 0.0258(9) Uani 1 d .
C1 C 0.3350(4) 0.6221(3) 0.3387(2) 0.0265(11) Uani 1 d .
C2 C 0.3967(4) 0.6889(3) 0.3227(2) 0.0238(10) Uani 1 d .
C3 C 0.3281(4) 0.7204(3) 0.2722(2) 0.0252(11) Uani 1 d .
C4 C 0.2236(4) 0.6739(3) 0.2543(2) 0.0281(11) Uani 1 d .
C5 C 0.2283(4) 0.6138(3) 0.2941(2) 0.0261(10) Uani 1 d .
C6 C 0.5176(4) 0.7220(3) 0.3530(2) 0.0311(12) Uani 1 d .
H6A H 0.5359 0.7674 0.3329 0.047 Uiso 1 calc GR
H6B H 0.5831 0.6862 0.3516 0.047 Uiso 1 calc GR
H6C H 0.5103 0.7333 0.3936 0.047 Uiso 1 calc GR
C7 C 0.3590(5) 0.7910(3) 0.2401(2) 0.0351(12) Uani 1 d .
H7A H 0.3995 0.8264 0.2682 0.053 Uiso 1 calc GR
H7B H 0.2843 0.8130 0.2201 0.053 Uiso 1 calc GR
H7C H 0.4128 0.7785 0.2116 0.053 Uiso 1 calc GR
C8 C 0.1308(5) 0.6841(3) 0.1994(2) 0.0386(13) Uani 1 d .
H8A H 0.1533 0.6529 0.1681 0.058 Uiso 1 calc GR
H8B H 0.1297 0.7359 0.1872 0.058 Uiso 1 calc GR
H8C H 0.0502 0.6699 0.2078 0.058 Uiso 1 calc GR
C9 C 0.1395(5) 0.5470(3) 0.2886(2) 0.0360(12) Uani 1 d .
H9A H 0.0637 0.5611 0.2645 0.054 Uiso 1 calc GR
H9B H 0.1226 0.5326 0.3273 0.054 Uiso 1 calc GR
H9C H 0.1763 0.5054 0.2705 0.054 Uiso 1 calc GR
C10 C 0.4257(5) 0.4611(3) 0.3669(2) 0.0381(13) Uani 1 d .
H10A H 0.3562 0.4416 0.3409 0.057 Uiso 1 calc GR
H10B H 0.4497 0.4256 0.3983 0.057 Uiso 1 calc GR
H10C H 0.4936 0.4691 0.3450 0.057 Uiso 1 calc GR
C11 C 0.5175(5) 0.5888(3) 0.4510(3) 0.0437(14) Uani 1 d .
H11A H 0.5890 0.5904 0.4308 0.066 Uiso 1 calc GR
H11B H 0.5332 0.5560 0.4848 0.066 Uiso 1 calc GR
H11C H 0.4998 0.6386 0.4640 0.066 Uiso 1 calc GR
C12 C 0.2525(5) 0.5340(3) 0.4441(2) 0.0337(12) Uani 1 d .
H12A H 0.2407 0.5773 0.4680 0.051 Uiso 1 calc GR
H12B H 0.2730 0.4912 0.4694 0.051 Uiso 1 calc GR
H12C H 0.1778 0.5238 0.4178 0.051 Uiso 1 calc GR
C13 C 0.0408(4) 0.6957(3) 0.44144(19) 0.0230(10) Uani 1 d .
C14 C 0.2014(4) 0.7538(3) 0.5112(2) 0.0254(11) Uani 1 d .
C15 C 0.3076(5) 0.7252(3) 0.5443(2) 0.0335(12) Uani 1 d .
H15 H 0.3445 0.6823 0.5312 0.040 Uiso 1 calc R
C16 C 0.3593(5) 0.7600(3) 0.5967(2) 0.0402(14) Uani 1 d .
H16 H 0.4301 0.7401 0.6186 0.048 Uiso 1 calc R
C17 C 0.3065(5) 0.8235(3) 0.6160(2) 0.0411(14) Uani 1 d .
H17 H 0.3414 0.8468 0.6510 0.049 Uiso 1 calc R
C18 C 0.2019(5) 0.8528(3) 0.5839(2) 0.0397(14) Uani 1 d .
H18 H 0.1656 0.8957 0.5975 0.048 Uiso 1 calc R
C19 C 0.1496(5) 0.8186(3) 0.5310(2) 0.0340(12) Uani 1 d .
H19 H 0.0797 0.8396 0.5090 0.041 Uiso 1 calc R
C20 C -0.0503(4) 0.6925(3) 0.4849(2) 0.0277(11) Uani 1 d .
C21 C -0.0186(5) 0.6556(3) 0.5388(2) 0.0337(12) Uani 1 d .
H21 H 0.0579 0.6322 0.5476 0.040 Uiso 1 calc R
C22 C -0.1034(6) 0.6543(3) 0.5796(2) 0.0443(15) Uani 1 d .
H22 H -0.0834 0.6294 0.6156 0.053 Uiso 1 calc R
C23 C -0.2163(6) 0.6896(4) 0.5667(3) 0.0472(16) Uani 1 d .
H23 H -0.2718 0.6892 0.5943 0.057 Uiso 1 calc R
C24 C -0.2473(5) 0.7258(3) 0.5128(3) 0.0387(14) Uani 1 d .
H24 H -0.3236 0.7494 0.5043 0.046 Uiso 1 calc R
C25 C -0.1647(5) 0.7270(3) 0.4714(2) 0.0323(12) Uani 1 d .
H25 H -0.1861 0.7507 0.4350 0.039 Uiso 1 calc R
C26 C -0.0923(4) 0.6368(3) 0.3597(2) 0.0244(10) Uani 1 d .
C27 C -0.1284(5) 0.5709(3) 0.3858(2) 0.0295(11) Uani 1 d .
H27 H -0.0876 0.5557 0.4225 0.035 Uiso 1 calc R
C28 C -0.2248(5) 0.5278(3) 0.3574(2) 0.0365(12) Uani 1 d .
H28 H -0.2489 0.4843 0.3754 0.044 Uiso 1 calc R
C29 C -0.2856(5) 0.5490(3) 0.3023(2) 0.0359(12) Uani 1 d .
H29 H -0.3493 0.5195 0.2830 0.043 Uiso 1 calc R
C30 C -0.2505(5) 0.6141(3) 0.2765(2) 0.0318(12) Uani 1 d .
H30 H -0.2914 0.6291 0.2398 0.038 Uiso 1 calc R
C31 C -0.1547(4) 0.6579(3) 0.3049(2) 0.0292(11) Uani 1 d .
H31 H -0.1320 0.7019 0.2869 0.035 Uiso 1 calc R
C32 C 0.1704(4) 0.8870(3) 0.35206(19) 0.0235(10) Uani 1 d .
C33 C -0.0349(4) 0.8555(2) 0.3014(2) 0.0230(10) Uani 1 d .
C34 C -0.1131(5) 0.8759(3) 0.3423(2) 0.0340(12) Uani 1 d .
H34 H -0.0806 0.8843 0.3817 0.041 Uiso 1 calc R
C35 C -0.2393(5) 0.8838(3) 0.3243(3) 0.0448(14) Uani 1 d .
H35 H -0.2906 0.8974 0.3519 0.054 Uiso 1 calc R
C36 C -0.2894(5) 0.8717(3) 0.2662(3) 0.0413(14) Uani 1 d .
H36 H -0.3739 0.8771 0.2545 0.050 Uiso 1 calc R
C37 C -0.2129(5) 0.8515(3) 0.2255(2) 0.0361(13) Uani 1 d .
H37 H -0.2461 0.8431 0.1861 0.043 Uiso 1 calc R
C38 C -0.0872(4) 0.8438(3) 0.2427(2) 0.0279(11) Uani 1 d .
H38 H -0.0366 0.8306 0.2147 0.033 Uiso 1 calc R
C39 C 0.1400(4) 0.9684(3) 0.3597(2) 0.0239(10) Uani 1 d .
C40 C 0.0976(4) 1.0132(3) 0.3109(2) 0.0278(11) Uani 1 d .
H40 H 0.0865 0.9924 0.2730 0.033 Uiso 1 calc R
C41 C 0.0722(4) 1.0883(3) 0.3185(3) 0.0341(12) Uani 1 d .
H41 H 0.0436 1.1182 0.2859 0.041 Uiso 1 calc R
C42 C 0.0892(5) 1.1193(3) 0.3752(3) 0.0385(13) Uani 1 d .
H42 H 0.0732 1.1702 0.3803 0.046 Uiso 1 calc R
C43 C 0.1296(5) 1.0753(3) 0.4240(2) 0.0358(12) Uani 1 d .
H43 H 0.1389 1.0963 0.4618 0.043 Uiso 1 calc R
C44 C 0.1561(4) 1.0000(3) 0.4167(2) 0.0290(11) Uani 1 d .
H44 H 0.1846 0.9704 0.4495 0.035 Uiso 1 calc R
C45 C 0.3792(4) 0.8956(3) 0.40136(19) 0.0222(10) Uani 1 d .
C46 C 0.4251(4) 0.9534(3) 0.3697(2) 0.0301(11) Uani 1 d .
H46 H 0.3829 0.9674 0.3330 0.036 Uiso 1 calc R
C47 C 0.5329(5) 0.9903(3) 0.3920(2) 0.0363(12) Uani 1 d .
H47 H 0.5610 1.0302 0.3710 0.044 Uiso 1 calc R
C48 C 0.5996(5) 0.9683(3) 0.4457(2) 0.0349(12) Uani 1 d .
H48 H 0.6730 0.9925 0.4604 0.042 Uiso 1 calc R
C49 C 0.5554(5) 0.9099(3) 0.4770(2) 0.0341(12) Uani 1 d .
H49 H 0.5991 0.8949 0.5131 0.041 Uiso 1 calc R
C50 C 0.4460(4) 0.8733(3) 0.4548(2) 0.0294(11) Uani 1 d .
H50 H 0.4175 0.8337 0.4760 0.035 Uiso 1 calc R

loop_
_atom_site_aniso_label
_atom_site_aniso_U_11
_atom_site_aniso_U_22
_atom_site_aniso_U_33
_atom_site_aniso_U_23
_atom_site_aniso_U_13
_atom_site_aniso_U_12
Er1 0.01996(13) 0.02525(13) 0.01944(12) -0.00243(8) 0.00694(8) -0.00097(8)
Si1 0.0291(7) 0.0280(7) 0.0286(7) 0.0018(6) 0.0080(6) 0.0001(6)
N1 0.024(2) 0.036(2) 0.0171(19) -0.0041(17) 0.0060(16) -0.0021(17)
N2 0.024(2) 0.028(2) 0.022(2) 0.0003(17) 0.0064(16) -0.0029(16)
N3 0.023(2) 0.033(2) 0.021(2) -0.0032(17) 0.0045(16) 0.0019(17)
N4 0.026(2) 0.025(2) 0.027(2) -0.0027(17) 0.0037(17) -0.0005(17)
C1 0.032(3) 0.026(3) 0.023(2) -0.004(2) 0.012(2) 0.007(2)
C2 0.018(2) 0.030(3) 0.025(2) -0.001(2) 0.0104(18) 0.0016(19)
C3 0.021(2) 0.039(3) 0.018(2) -0.003(2) 0.0103(19) 0.001(2)
C4 0.026(3) 0.036(3) 0.023(2) -0.005(2) 0.008(2) 0.005(2)
C5 0.023(2) 0.029(3) 0.028(3) -0.007(2) 0.0087(19) 0.003(2)
C6 0.023(3) 0.038(3) 0.033(3) 0.001(2) 0.008(2) -0.002(2)
C7 0.042(3) 0.040(3) 0.025(3) 0.007(2) 0.013(2) 0.004(2)
C8 0.038(3) 0.053(4) 0.025(3) -0.007(2) 0.003(2) 0.003(3)
C9 0.032(3) 0.039(3) 0.038(3) -0.009(2) 0.006(2) -0.005(2)
C10 0.040(3) 0.035(3) 0.043(3) 0.005(3) 0.017(2) 0.009(2)
C11 0.044(3) 0.046(4) 0.040(3) 0.009(3) 0.001(3) -0.005(3)
C12 0.036(3) 0.031(3) 0.036(3) 0.003(2) 0.015(2) 0.001(2)
C13 0.026(3) 0.026(3) 0.018(2) 0.004(2) 0.0104(19) 0.002(2)
C14 0.021(2) 0.036(3) 0.020(2) 0.002(2) 0.0063(19) -0.007(2)
C15 0.038(3) 0.038(3) 0.025(3) -0.001(2) 0.006(2) -0.003(2)
C16 0.042(3) 0.053(4) 0.023(3) 0.002(3) -0.003(2) -0.012(3)
C17 0.050(4) 0.050(4) 0.024(3) -0.009(3) 0.011(2) -0.022(3)
C18 0.040(3) 0.043(3) 0.040(3) -0.017(3) 0.020(3) -0.014(3)
C19 0.027(3) 0.040(3) 0.037(3) -0.005(2) 0.010(2) -0.008(2)
C20 0.030(3) 0.031(3) 0.023(2) -0.007(2) 0.011(2) -0.012(2)
C21 0.042(3) 0.036(3) 0.025(3) -0.003(2) 0.011(2) -0.012(2)
C22 0.064(4) 0.048(4) 0.024(3) -0.008(3) 0.019(3) -0.021(3)
C23 0.048(4) 0.056(4) 0.044(4) -0.021(3) 0.030(3) -0.023(3)
C24 0.031(3) 0.043(3) 0.044(3) -0.020(3) 0.015(2) -0.010(2)
C25 0.029(3) 0.035(3) 0.034(3) -0.009(2) 0.010(2) -0.006(2)
C26 0.021(2) 0.029(3) 0.027(2) -0.004(2) 0.0138(19) -0.0039(19)
C27 0.033(3) 0.032(3) 0.024(2) -0.001(2) 0.007(2) 0.001(2)
C28 0.039(3) 0.030(3) 0.042(3) -0.003(2) 0.013(2) -0.011(2)
C29 0.033(3) 0.038(3) 0.037(3) -0.009(2) 0.006(2) -0.009(2)
C30 0.029(3) 0.039(3) 0.027(3) -0.004(2) 0.005(2) -0.002(2)
C31 0.024(3) 0.038(3) 0.027(3) 0.000(2) 0.010(2) -0.004(2)
C32 0.021(2) 0.031(3) 0.019(2) -0.002(2) 0.0090(19) -0.004(2)
C33 0.023(2) 0.015(2) 0.032(3) 0.0020(19) 0.007(2) -0.0018(18)
C34 0.033(3) 0.042(3) 0.028(3) -0.001(2) 0.008(2) -0.002(2)
C35 0.032(3) 0.046(4) 0.060(4) 0.000(3) 0.019(3) -0.002(3)
C36 0.022(3) 0.043(3) 0.058(4) 0.010(3) 0.002(3) -0.001(2)
C37 0.032(3) 0.037(3) 0.037(3) 0.009(2) -0.005(2) -0.004(2)
C38 0.026(3) 0.028(3) 0.030(3) 0.002(2) 0.006(2) -0.001(2)
C39 0.013(2) 0.030(3) 0.030(3) 0.000(2) 0.0076(18) -0.0024(19)
C40 0.024(2) 0.033(3) 0.027(3) 0.002(2) 0.007(2) -0.003(2)
C41 0.024(3) 0.029(3) 0.051(3) 0.011(3) 0.009(2) -0.004(2)
C42 0.030(3) 0.027(3) 0.060(4) -0.004(3) 0.009(3) -0.001(2)
C43 0.031(3) 0.037(3) 0.041(3) -0.014(3) 0.011(2) -0.001(2)
C44 0.027(3) 0.035(3) 0.026(3) -0.002(2) 0.005(2) 0.003(2)
C45 0.018(2) 0.030(3) 0.019(2) -0.004(2) 0.0042(18) 0.0011(19)
C46 0.026(3) 0.035(3) 0.029(3) 0.002(2) 0.004(2) -0.002(2)
C47 0.032(3) 0.034(3) 0.044(3) -0.001(3) 0.011(2) -0.003(2)
C48 0.024(3) 0.041(3) 0.041(3) -0.011(3) 0.007(2) -0.005(2)
C49 0.031(3) 0.043(3) 0.026(3) -0.007(2) -0.002(2) 0.004(2)
C50 0.028(3) 0.032(3) 0.029(3) -0.002(2) 0.007(2) -0.001(2)

loop_
_atom_type_symbol
_atom_type_description
_atom_type_scat_dispersion_real
_atom_type_scat_dispersion_imag
_atom_type_scat_source
C C 0.0033 0.0016 'International Tables Vol C Tables 4.2.6.8 and 6.1.1.4'
H H 0.0000 0.0000 'International Tables Vol C Tables 4.2.6.8 and 6.1.1.4'
Er Er -0.2586 4.9576 'International Tables Vol C Tables 4.2.6.8 and 6.1.1.4'
N N 0.0061 0.0033 'International Tables Vol C Tables 4.2.6.8 and 6.1.1.4'
Si Si 0.0817 0.0704 'International Tables Vol C Tables 4.2.6.8 and 6.1.1.4'

loop_
_geom_angle_atom_site_label_1
_geom_angle_atom_site_label_2
_geom_angle_atom_site_label_3
_geom_angle
N1 Er1 C1 105.68(14)
N1 Er1 C2 122.09(14)
N1 Er1 C3 153.27(15)
N1 Er1 C4 150.90(15)
N1 Er1 C5 120.45(15)
N1 Er1 C13 28.88(14)
N1 Er1 C32 97.03(13)
N2 Er1 N1 57.22(13)
N2 Er1 C1 106.35(15)
N2 Er1 C2 138.42(15)
N2 Er1 C3 137.54(14)
N2 Er1 C4 106.26(14)
N2 Er1 C5 90.36(14)
N2 Er1 C13 28.71(13)
N2 Er1 C32 110.11(13)
N3 Er1 N1 108.77(14)
N3 Er1 N2 93.51(14)
N3 Er1 N4 57.58(14)
N3 Er1 C1 145.52(14)
N3 Er1 C2 120.57(14)
N3 Er1 C3 93.74(14)
N3 Er1 C4 95.15(14)
N3 Er1 C5 123.00(14)
N3 Er1 C13 99.32(13)
N3 Er1 C32 29.29(13)
N4 Er1 N1 90.48(14)
N4 Er1 N2 128.68(14)
N4 Er1 C1 121.32(15)
N4 Er1 C2 91.59(14)
N4 Er1 C3 89.66(15)
N4 Er1 C4 116.83(15)
N4 Er1 C5 140.50(14)
N4 Er1 C13 108.73(14)
N4 Er1 C32 28.79(13)
C1 Er1 C2 32.30(15)
C1 Er1 C3 52.70(15)
C1 Er1 C4 52.68(15)
C1 Er1 C5 32.23(15)
C1 Er1 C13 111.70(14)
C1 Er1 C32 143.35(14)
C2 Er1 C3 31.21(15)
C2 Er1 C4 52.00(15)
C2 Er1 C5 52.24(15)
C2 Er1 C13 139.98(14)
C2 Er1 C32 111.06(14)
C3 Er1 C4 31.38(15)
C3 Er1 C13 161.21(15)
C3 Er1 C32 95.88(14)
C4 Er1 C13 132.87(15)
C4 Er1 C32 111.73(14)
C5 Er1 C3 51.48(15)
C5 Er1 C4 30.74(15)
C5 Er1 C13 109.77(15)
C5 Er1 C32 142.46(14)
C32 Er1 C13 102.13(13)
C1 Si1 C10 109.8(2)
C1 Si1 C12 111.4(2)
C10 Si1 C12 108.1(2)
C11 Si1 C1 110.7(2)
C11 Si1 C10 108.9(3)
C11 Si1 C12 108.0(3)
C13 N1 Er1 93.8(3)
C13 N1 C14 123.6(4)
C14 N1 Er1 136.1(3)
C13 N2 Er1 93.8(3)
C13 N2 C26 124.6(4)
C26 N2 Er1 141.3(3)
C32 N3 Er1 93.3(3)
C32 N3 C33 123.9(4)
C33 N3 Er1 131.1(3)
C32 N4 Er1 93.1(3)
C32 N4 C45 121.9(4)
C45 N4 Er1 144.6(3)
Si1 C1 Er1 119.1(2)
C2 C1 Er1 74.2(3)
C2 C1 Si1 129.8(4)
C2 C1 C5 105.6(4)
C5 C1 Er1 75.6(3)
C5 C1 Si1 124.5(4)
C1 C2 Er1 73.5(2)
C1 C2 C6 127.8(4)
C3 C2 Er1 75.5(3)
C3 C2 C1 108.7(4)
C3 C2 C6 123.4(4)
C6 C2 Er1 118.3(3)
C2 C3 Er1 73.3(2)
C2 C3 C4 108.7(4)
C2 C3 C7 126.8(4)
C4 C3 Er1 75.5(3)
C4 C3 C7 124.5(4)
C7 C3 Er1 118.6(3)
C3 C4 Er1 73.1(3)
C3 C4 C8 126.1(5)
C5 C4 Er1 73.7(3)
C5 C4 C3 107.5(4)
C5 C4 C8 126.1(5)
C8 C4 Er1 122.7(3)
C1 C5 Er1 72.2(3)
C1 C5 C9 125.4(5)
C4 C5 Er1 75.6(3)
C4 C5 C1 109.4(4)
C4 C5 C9 125.1(4)
C9 C5 Er1 122.0(3)
C2 C6 H6A 109.5
C2 C6 H6B 109.5
C2 C6 H6C 109.5
H6A C6 H6B 109.5
H6A C6 H6C 109.5
H6B C6 H6C 109.5
C3 C7 H7A 109.5
C3 C7 H7B 109.5
C3 C7 H7C 109.5
H7A C7 H7B 109.5
H7A C7 H7C 109.5
H7B C7 H7C 109.5
C4 C8 H8A 109.5
C4 C8 H8B 109.5
C4 C8 H8C 109.5
H8A C8 H8B 109.5
H8A C8 H8C 109.5
H8B C8 H8C 109.5
C5 C9 H9A 109.5
C5 C9 H9B 109.5
C5 C9 H9C 109.5
H9A C9 H9B 109.5
H9A C9 H9C 109.5
H9B C9 H9C 109.5
Si1 C10 H10A 109.5
Si1 C10 H10B 109.5
Si1 C10 H10C 109.5
H10A C10 H10B 109.5
H10A C10 H10C 109.5
H10B C10 H10C 109.5
Si1 C11 H11A 109.5
Si1 C11 H11B 109.5
Si1 C11 H11C 109.5
H11A C11 H11B 109.5
H11A C11 H11C 109.5
H11B C11 H11C 109.5
Si1 C12 H12A 109.5
Si1 C12 H12B 109.5
Si1 C12 H12C 109.5
H12A C12 H12B 109.5
H12A C12 H12C 109.5
H12B C12 H12C 109.5
N1 C13 Er1 57.3(2)
N1 C13 C20 122.7(4)
N2 C13 Er1 57.5(2)
N2 C13 N1 113.7(4)
N2 C13 C20 123.5(4)
C20 C13 Er1 168.0(3)
C15 C14 N1 118.3(5)
C15 C14 C19 118.4(5)
C19 C14 N1 123.0(5)
C14 C15 H15 119.6
C14 C15 C16 120.8(5)
C16 C15 H15 119.6
C15 C16 H16 119.9
C17 C16 C15 120.1(6)
C17 C16 H16 119.9
C16 C17 H17 120.0
C16 C17 C18 120.0(5)
C18 C17 H17 120.0
C17 C18 H18 119.8
C17 C18 C19 120.4(5)
C19 C18 H18 119.8
C14 C19 C18 120.2(5)
C14 C19 H19 119.9
C18 C19 H19 119.9
C21 C20 C13 119.5(5)
C25 C20 C13 119.9(4)
C25 C20 C21 120.5(5)
C20 C21 H21 120.5
C20 C21 C22 119.1(5)
C22 C21 H21 120.5
C21 C22 H22 119.8
C23 C22 C21 120.4(6)
C23 C22 H22 119.8
C22 C23 H23 120.0
C24 C23 C22 120.1(5)
C24 C23 H23 120.0
C23 C24 H24 119.8
C23 C24 C25 120.3(6)
C25 C24 H24 119.8
C20 C25 C24 119.5(5)
C20 C25 H25 120.2
C24 C25 H25 120.2
C27 C26 N2 122.5(4)
C31 C26 N2 118.7(4)
C31 C26 C27 118.5(4)
C26 C27 H27 119.8
C28 C27 C26 120.3(5)
C28 C27 H27 119.8
C27 C28 H28 119.7
C27 C28 C29 120.7(5)
C29 C28 H28 119.7
C28 C29 H29 120.4
C30 C29 C28 119.1(5)
C30 C29 H29 120.4
C29 C30 H30 119.7
C29 C30 C31 120.6(5)
C31 C30 H30 119.7
C26 C31 C30 120.7(5)
C26 C31 H31 119.6
C30 C31 H31 119.6
N3 C32 Er1 57.4(2)
N3 C32 C39 121.7(4)
N4 C32 Er1 58.1(3)
N4 C32 N3 114.1(4)
N4 C32 C39 124.2(4)
C39 C32 Er1 166.9(3)
C34 C33 N3 122.4(4)
C38 C33 N3 119.4(4)
C38 C33 C34 118.0(4)
C33 C34 H34 119.9
C35 C34 C33 120.2(5)
C35 C34 H34 119.9
C34 C35 H35 119.5
C36 C35 C34 120.9(5)
C36 C35 H35 119.5
C35 C36 H36 120.4
C35 C36 C37 119.3(5)
C37 C36 H36 120.4
C36 C37 H37 119.8
C36 C37 C38 120.4(5)
C38 C37 H37 119.8
C33 C38 H38 119.4
C37 C38 C33 121.1(5)
C37 C38 H38 119.4
C40 C39 C32 120.8(4)
C40 C39 C44 119.8(5)
C44 C39 C32 119.4(4)
C39 C40 H40 120.0
C41 C40 C39 120.1(5)
C41 C40 H40 120.0
C40 C41 H41 120.1
C40 C41 C42 119.8(5)
C42 C41 H41 120.1
C41 C42 H42 119.7
C43 C42 C41 120.6(5)
C43 C42 H42 119.7
C42 C43 H43 120.0
C42 C43 C44 120.0(5)
C44 C43 H43 120.0
C39 C44 H44 120.2
C43 C44 C39 119.7(5)
C43 C44 H44 120.2
C46 C45 N4 122.2(4)
C50 C45 N4 118.7(4)
C50 C45 C46 118.8(4)
C45 C46 H46 119.6
C45 C46 C47 120.7(5)
C47 C46 H46 119.6
C46 C47 H47 119.8
C48 C47 C46 120.4(5)
C48 C47 H47 119.8
C47 C48 H48 120.4
C49 C48 C47 119.1(5)
C49 C48 H48 120.4
C48 C49 H49 119.8
C48 C49 C50 120.4(5)
C50 C49 H49 119.8
C45 C50 C49 120.5(5)
C45 C50 H50 119.8
C49 C50 H50 119.8

loop_
_geom_bond_atom_site_label_1
_geom_bond_atom_site_label_2
_geom_bond_distance
Er1 N1 2.338(4)
Er1 N2 2.341(4)
Er1 N3 2.323(4)
Er1 N4 2.339(4)
Er1 C1 2.574(5)
Er1 C2 2.584(4)
Er1 C3 2.612(4)
Er1 C4 2.642(5)
Er1 C5 2.619(5)
Er1 C13 2.771(4)
Er1 C32 2.752(5)
Si1 C1 1.869(5)
Si1 C10 1.874(5)
Si1 C11 1.869(6)
Si1 C12 1.885(5)
N1 C13 1.341(6)
N1 C14 1.411(6)
N2 C13 1.334(6)
N2 C26 1.413(6)
N3 C32 1.349(6)
N3 C33 1.416(6)
N4 C32 1.327(6)
N4 C45 1.419(6)
C1 C2 1.435(7)
C1 C5 1.442(7)
C2 C3 1.398(7)
C2 C6 1.520(7)
C3 C4 1.421(7)
C3 C7 1.512(7)
C4 C5 1.395(7)
C4 C8 1.507(7)
C5 C9 1.526(7)
C6 H6A 0.9600
C6 H6B 0.9600
C6 H6C 0.9600
C7 H7A 0.9600
C7 H7B 0.9600
C7 H7C 0.9600
C8 H8A 0.9600
C8 H8B 0.9600
C8 H8C 0.9600
C9 H9A 0.9600
C9 H9B 0.9600
C9 H9C 0.9600
C10 H10A 0.9600
C10 H10B 0.9600
C10 H10C 0.9600
C11 H11A 0.9600
C11 H11B 0.9600
C11 H11C 0.9600
C12 H12A 0.9600
C12 H12B 0.9600
C12 H12C 0.9600
C13 C20 1.498(6)
C14 C15 1.388(7)
C14 C19 1.384(7)
C15 H15 0.9300
C15 C16 1.393(7)
C16 H16 0.9300
C16 C17 1.365(9)
C17 H17 0.9300
C17 C18 1.370(8)
C18 H18 0.9300
C18 C19 1.398(7)
C19 H19 0.9300
C20 C21 1.392(7)
C20 C25 1.386(7)
C21 H21 0.9300
C21 C22 1.399(7)
C22 H22 0.9300
C22 C23 1.379(9)
C23 H23 0.9300
C23 C24 1.383(9)
C24 H24 0.9300
C24 C25 1.392(7)
C25 H25 0.9300
C26 C27 1.395(7)
C26 C31 1.387(7)
C27 H27 0.9300
C27 C28 1.386(7)
C28 H28 0.9300
C28 C29 1.387(8)
C29 H29 0.9300
C29 C30 1.374(8)
C30 H30 0.9300
C30 C31 1.389(7)
C31 H31 0.9300
C32 C39 1.498(7)
C33 C34 1.395(7)
C33 C38 1.393(7)
C34 H34 0.9300
C34 C35 1.390(8)
C35 H35 0.9300
C35 C36 1.375(8)
C36 H36 0.9300
C36 C37 1.378(8)
C37 H37 0.9300
C37 C38 1.381(7)
C38 H38 0.9300
C39 C40 1.392(7)
C39 C44 1.401(7)
C40 H40 0.9300
C40 C41 1.377(7)
C41 H41 0.9300
C41 C42 1.391(8)
C42 H42 0.9300
C42 C43 1.378(8)
C43 H43 0.9300
C43 C44 1.382(7)
C44 H44 0.9300
C45 C46 1.387(7)
C45 C50 1.386(7)
C46 H46 0.9300
C46 C47 1.382(7)
C47 H47 0.9300
C47 C48 1.390(8)
C48 H48 0.9300
C48 C49 1.381(8)
C49 H49 0.9300
C49 C50 1.392(7)
C50 H50 0.9300
